data_4075662
loop_
_publ_author_name
'Boubekeur, Le\"ila'
'Ricard, Louis'
'M\'ezailles, Nicolas'
'Le Floch, Pascal'

_publ_section_title
;
 Synthesis of New Mixed Phosphine\sim Iminophosphorane Bidentate Ligands
 and Their Coordination to Group 10 Metal Centers
;
_journal_issue 6
_journal_name_full Organometallics
_journal_page_first 1065
_journal_paper_doi 10.1021/om0490684
_journal_volume 24
_journal_year 2005
_chemical_formula_sum 'C33 H31 Cl2 N P2 Pd'
_chemical_formula_weight 680.83
_chemical_name_systematic
; 
 ? 
;
_space_group_IT_number 19
_symmetry_cell_setting orthorhombic
_symmetry_space_group_name_Hall 'P 2ac 2ab'
_symmetry_space_group_name_H-M 'P 21 21 21'
_atom_sites_solution_hydrogens geom
_atom_sites_solution_primary direct
_atom_sites_solution_secondary difmap
_audit_creation_method SHELXL-97
_cell_angle_alpha 90.00
_cell_angle_beta 90.00
_cell_angle_gamma 90.00
_cell_formula_units_Z 4
_cell_length_a 12.3350(10)
_cell_length_b 13.6480(10)
_cell_length_c 17.6430(10)
_cell_measurement_reflns_used 251
_cell_measurement_temperature 150.0(1)
_cell_measurement_theta_max 20.0
_cell_measurement_theta_min 3.0
_cell_volume 2970.2(4)
_computing_structure_refinement 'SHELXL-97 (Sheldrick, 1997)'
_computing_structure_solution 'SHELXS-97 (Sheldrick, 1990)'
_diffrn_ambient_temperature 150.0(1)
_diffrn_measured_fraction_theta_full 0.997
_diffrn_measured_fraction_theta_max 0.997
_diffrn_measurement_device_type KappaCCD
_diffrn_measurement_method 'phi and omega scans'
_diffrn_radiation_monochromator graphite
_diffrn_radiation_source 'fine-focus sealed tube'
_diffrn_radiation_type MoK\a
_diffrn_radiation_wavelength 0.71069
_diffrn_reflns_av_R_equivalents 0.0000
_diffrn_reflns_av_sigmaI/netI 0.0496
_diffrn_reflns_limit_h_max 17
_diffrn_reflns_limit_h_min -17
_diffrn_reflns_limit_k_max 19
_diffrn_reflns_limit_k_min -19
_diffrn_reflns_limit_l_max 24
_diffrn_reflns_limit_l_min -24
_diffrn_reflns_number 8575
_diffrn_reflns_theta_full 30.02
_diffrn_reflns_theta_max 30.02
_diffrn_reflns_theta_min 3.20
_exptl_absorpt_coefficient_mu 0.937
_exptl_absorpt_correction_T_max 0.9547
_exptl_absorpt_correction_T_min 0.8348
_exptl_absorpt_correction_type multi-scan
_exptl_crystal_colour orange
_exptl_crystal_density_diffrn 1.523
_exptl_crystal_density_method 'not measured'
_exptl_crystal_description plate
_exptl_crystal_F_000 1384
_exptl_crystal_size_max 0.20
_exptl_crystal_size_mid 0.16
_exptl_crystal_size_min 0.05
_refine_diff_density_max 0.857
_refine_diff_density_min -0.923
_refine_diff_density_rms 0.087
_refine_ls_abs_structure_details 'Flack H D (1983), Acta Cryst. A39, 876-881'
_refine_ls_abs_structure_Flack -0.022(19)
_refine_ls_extinction_coef 0.0026(3)
_refine_ls_extinction_expression Fc^*^=kFc[1+0.001xFc^2^\l^3^/sin(2\q)]^-1/4^
_refine_ls_extinction_method SHELXL
_refine_ls_goodness_of_fit_ref 1.008
_refine_ls_hydrogen_treatment mixed
_refine_ls_matrix_type full
_refine_ls_number_parameters 354
_refine_ls_number_reflns 8575
_refine_ls_number_restraints 0
_refine_ls_restrained_S_all 1.008
_refine_ls_R_factor_all 0.0446
_refine_ls_R_factor_gt 0.0337
_refine_ls_shift/su_max 0.001
_refine_ls_shift/su_mean 0.000
_refine_ls_structure_factor_coef Fsqd
_refine_ls_weighting_details 'calc w=1/[\s^2^(Fo^2^)+(0.0427P)^2^+0.0000P] where P=(Fo^2^+2Fc^2^)/3'
_refine_ls_weighting_scheme calc
_refine_ls_wR_factor_gt 0.0772
_refine_ls_wR_factor_ref 0.0819
_reflns_number_gt 7398
_reflns_number_total 8575
_reflns_threshold_expression >2sigma(I)
_cod_data_source_file om0490684si20041129_110219.cif
_cod_data_source_block pdcl2bensiminop
_cod_depositor_comments
;
The following automatic conversions were performed:

'_symmetry_cell_setting' value 'Orthorhombic' changed to
'orthorhombic' according to
/home/saulius/struct/CIF-dictionaries/cif_core.dic dictionary named
'cif_core.dic' version 2.4.1 from 2010-06-29.

Automatic conversion script
Id: cif_fix_values 1715 2011-07-08 13:25:40Z adriana 
;
_cod_original_sg_symbol_H-M 'P212121     '
_cod_database_code 4075662

loop_
_symmetry_equiv_pos_as_xyz
'x, y, z'
'-x+1/2, -y, z+1/2'
'x+1/2, -y+1/2, -z'
'-x, y+1/2, -z+1/2'

loop_
_atom_site_label
_atom_site_type_symbol
_atom_site_fract_x
_atom_site_fract_y
_atom_site_fract_z
_atom_site_U_iso_or_equiv
_atom_site_adp_type
_atom_site_occupancy
_atom_site_symmetry_multiplicity
_atom_site_calc_flag
_atom_site_refinement_flags
Pd1 Pd 0.316643(14) 0.003167(15) 0.224632(10) 0.02019(6) Uani 1 1 d .
Cl1 Cl 0.49928(4) -0.00167(5) 0.19193(3) 0.02351(12) Uani 1 1 d .
Cl2 Cl 0.26796(6) -0.01554(6) 0.09557(4) 0.03063(16) Uani 1 1 d .
P1 P 0.14427(6) -0.05577(5) 0.33334(4) 0.02061(14) Uani 1 1 d .
P2 P 0.36483(5) 0.00894(5) 0.34711(3) 0.02045(13) Uani 1 1 d .
N9 N 0.15347(17) 0.00771(16) 0.25728(11) 0.0219(4) Uani 1 1 d .
C1 C 0.23968(19) -0.0082(2) 0.40166(13) 0.0228(5) Uani 1 1 d .
H1A H 0.2509 -0.0553 0.4436 0.027 Uiso 1 1 calc R
H1B H 0.2140 0.0548 0.4229 0.027 Uiso 1 1 calc R
C2 C 0.0122(2) -0.05372(18) 0.37730(15) 0.0230(5) Uani 1 1 d .
C3 C 0.0023(2) -0.02626(19) 0.45334(16) 0.0281(6) Uani 1 1 d .
H3 H 0.0651 -0.0105 0.4821 0.034 Uiso 1 1 calc R
C4 C -0.0995(2) -0.0220(2) 0.48678(17) 0.0339(7) Uani 1 1 d .
H4 H -0.1064 -0.0038 0.5385 0.041 Uiso 1 1 calc R
C5 C -0.1909(3) -0.0443(2) 0.44475(18) 0.0363(7) Uani 1 1 d .
H5 H -0.2608 -0.0392 0.4671 0.044 Uiso 1 1 calc R
C6 C -0.1806(3) -0.0740(2) 0.37042(18) 0.0355(7) Uani 1 1 d .
H6 H -0.2435 -0.0909 0.3422 0.043 Uiso 1 1 calc R
C7 C -0.0799(2) -0.0793(2) 0.33658(17) 0.0297(6) Uani 1 1 d .
H7 H -0.0736 -0.1005 0.2855 0.036 Uiso 1 1 calc R
C8 C 0.1810(2) -0.18018(18) 0.31163(15) 0.0221(5) Uani 1 1 d .
C9 C 0.1673(2) -0.21477(19) 0.23809(17) 0.0267(6) Uani 1 1 d .
H9 H 0.1395 -0.1728 0.1997 0.032 Uiso 1 1 calc R
C10 C 0.1945(3) -0.3114(2) 0.22106(18) 0.0333(7) Uani 1 1 d .
H10 H 0.1851 -0.3354 0.1710 0.040 Uiso 1 1 calc R
C11 C 0.2351(2) -0.3722(2) 0.2767(2) 0.0354(7) Uani 1 1 d .
H11 H 0.2541 -0.4379 0.2647 0.042 Uiso 1 1 calc R
C12 C 0.2483(3) -0.3376(2) 0.3498(2) 0.0348(8) Uani 1 1 d .
H12 H 0.2761 -0.3799 0.3880 0.042 Uiso 1 1 calc R
C13 C 0.2213(2) -0.2419(2) 0.36788(17) 0.0280(6) Uani 1 1 d .
H13 H 0.2301 -0.2185 0.4182 0.034 Uiso 1 1 calc R
C14 C 0.4494(2) -0.09139(19) 0.37933(16) 0.0234(6) Uani 1 1 d .
C15 C 0.4735(2) -0.1701(2) 0.33202(17) 0.0270(6) Uani 1 1 d .
H15 H 0.4509 -0.1691 0.2805 0.032 Uiso 1 1 calc R
C16 C 0.5301(3) -0.2496(2) 0.35989(19) 0.0330(7) Uani 1 1 d .
H16 H 0.5458 -0.3035 0.3277 0.040 Uiso 1 1 calc R
C17 C 0.5635(3) -0.2509(2) 0.4333(2) 0.0391(8) Uani 1 1 d .
H17 H 0.6027 -0.3058 0.4519 0.047 Uiso 1 1 calc R
C18 C 0.5410(3) -0.1736(2) 0.4813(2) 0.0436(8) Uani 1 1 d .
H18 H 0.5648 -0.1755 0.5325 0.052 Uiso 1 1 calc R
C19 C 0.4839(3) -0.0933(2) 0.45495(17) 0.0342(7) Uani 1 1 d .
H19 H 0.4682 -0.0400 0.4878 0.041 Uiso 1 1 calc R
C20 C 0.4249(2) 0.12020(18) 0.38547(16) 0.0220(6) Uani 1 1 d .
C21 C 0.5156(2) 0.1605(2) 0.34953(16) 0.0280(6) Uani 1 1 d .
H21 H 0.5457 0.1289 0.3064 0.034 Uiso 1 1 calc R
C22 C 0.5614(3) 0.2453(2) 0.37605(18) 0.0316(7) Uani 1 1 d .
H22 H 0.6227 0.2722 0.3510 0.038 Uiso 1 1 calc R
C23 C 0.5192(3) 0.2917(2) 0.43875(17) 0.0321(7) Uani 1 1 d .
H23 H 0.5510 0.3506 0.4568 0.038 Uiso 1 1 calc R
C24 C 0.4302(3) 0.2520(2) 0.47523(17) 0.0323(7) Uani 1 1 d .
H24 H 0.4013 0.2836 0.5188 0.039 Uiso 1 1 calc R
C25 C 0.3828(2) 0.1666(2) 0.44882(15) 0.0287(6) Uani 1 1 d .
H25 H 0.3216 0.1399 0.4741 0.034 Uiso 1 1 calc R
C26 C 0.0885(2) 0.10005(18) 0.25008(16) 0.0241(6) Uani 1 1 d .
H26 H 0.0181 0.0879 0.2766 0.029 Uiso 1 1 calc R
C27 C 0.0614(3) 0.1204(2) 0.16823(17) 0.0323(7) Uani 1 1 d .
H27A H 0.1284 0.1325 0.1399 0.048 Uiso 1 1 calc R
H27B H 0.0145 0.1782 0.1651 0.048 Uiso 1 1 calc R
H27C H 0.0238 0.0637 0.1465 0.048 Uiso 1 1 calc R
C28 C 0.1405(2) 0.18823(18) 0.28883(16) 0.0246(6) Uani 1 1 d .
C29 C 0.2340(2) 0.2315(2) 0.26103(17) 0.0289(6) Uani 1 1 d .
H29 H 0.2679 0.2050 0.2172 0.035 Uiso 1 1 calc R
C30 C 0.2788(3) 0.3126(2) 0.29606(19) 0.0349(7) Uani 1 1 d .
H30 H 0.3441 0.3402 0.2771 0.042 Uiso 1 1 calc R
C31 C 0.2291(3) 0.3534(2) 0.35828(19) 0.0382(8) Uani 1 1 d .
H31 H 0.2588 0.4103 0.3813 0.046 Uiso 1 1 calc R
C32 C 0.1355(3) 0.3114(2) 0.38754(18) 0.0400(8) Uani 1 1 d .
H32 H 0.1014 0.3391 0.4308 0.048 Uiso 1 1 calc R
C33 C 0.0920(3) 0.2287(2) 0.35327(17) 0.0322(7) Uani 1 1 d .
H33 H 0.0286 0.1993 0.3738 0.039 Uiso 1 1 calc R

loop_
_atom_site_aniso_label
_atom_site_aniso_U_11
_atom_site_aniso_U_22
_atom_site_aniso_U_33
_atom_site_aniso_U_23
_atom_site_aniso_U_13
_atom_site_aniso_U_12
Pd1 0.02082(10) 0.02287(9) 0.01689(9) 0.00026(9) 0.00107(7) 0.00018(9)
Cl1 0.0208(3) 0.0254(3) 0.0243(3) -0.0005(3) 0.0052(2) 0.0001(3)
Cl2 0.0307(3) 0.0445(4) 0.0167(3) -0.0018(3) -0.0003(3) 0.0062(3)
P1 0.0197(3) 0.0233(3) 0.0188(3) -0.0010(3) 0.0000(3) -0.0017(2)
P2 0.0199(3) 0.0226(3) 0.0189(3) -0.0002(3) 0.0009(2) -0.0011(3)
N9 0.0198(9) 0.0249(10) 0.0212(9) 0.0013(10) 0.0024(8) 0.0014(9)
C1 0.0228(12) 0.0267(12) 0.0191(11) -0.0009(12) 0.0015(9) -0.0010(12)
C2 0.0213(13) 0.0243(12) 0.0234(13) 0.0002(10) 0.0011(11) -0.0029(10)
C3 0.0261(14) 0.0324(14) 0.0257(14) -0.0023(11) 0.0015(12) -0.0020(10)
C4 0.0301(15) 0.0439(18) 0.0275(14) -0.0066(12) 0.0112(12) -0.0037(12)
C5 0.0259(15) 0.0469(17) 0.0360(17) -0.0051(14) 0.0068(14) -0.0051(14)
C6 0.0264(16) 0.0468(16) 0.0332(16) -0.0030(13) 0.0016(14) -0.0083(14)
C7 0.0237(15) 0.0393(15) 0.0260(15) -0.0025(13) 0.0006(13) -0.0043(12)
C8 0.0187(13) 0.0232(11) 0.0244(14) 0.0004(10) 0.0003(12) -0.0038(11)
C9 0.0247(16) 0.0291(13) 0.0263(15) -0.0008(11) 0.0014(12) -0.0023(10)
C10 0.0315(16) 0.0331(14) 0.0354(17) -0.0086(13) 0.0052(15) -0.0034(12)
C11 0.0295(16) 0.0249(12) 0.052(2) 0.0011(14) 0.0066(16) -0.0007(11)
C12 0.0319(18) 0.0275(14) 0.045(2) 0.0076(13) -0.0041(16) 0.0008(12)
C13 0.0294(16) 0.0298(13) 0.0248(14) 0.0042(12) -0.0006(12) -0.0033(12)
C14 0.0223(14) 0.0260(12) 0.0218(14) 0.0004(11) 0.0009(12) 0.0001(11)
C15 0.0255(15) 0.0275(13) 0.0279(15) -0.0006(12) 0.0007(13) 0.0006(11)
C16 0.0326(18) 0.0246(13) 0.0418(18) -0.0032(13) 0.0085(15) 0.0020(12)
C17 0.0341(19) 0.0380(16) 0.045(2) 0.0118(15) 0.0045(16) 0.0107(14)
C18 0.045(2) 0.053(2) 0.0325(17) 0.0086(15) -0.0065(16) 0.0157(17)
C19 0.0371(18) 0.0382(15) 0.0274(15) -0.0010(13) -0.0029(14) 0.0126(13)
C20 0.0227(15) 0.0225(11) 0.0207(14) -0.0022(10) -0.0037(11) -0.0015(10)
C21 0.0284(16) 0.0316(14) 0.0239(15) -0.0022(11) 0.0028(13) -0.0023(12)
C22 0.0335(19) 0.0289(14) 0.0323(17) -0.0012(13) 0.0034(14) -0.0076(12)
C23 0.0381(19) 0.0268(13) 0.0313(16) -0.0004(12) -0.0063(14) -0.0039(12)
C24 0.0338(18) 0.0337(14) 0.0294(16) -0.0081(13) -0.0019(14) -0.0012(12)
C25 0.0288(16) 0.0334(14) 0.0238(14) -0.0022(11) 0.0004(13) -0.0036(12)
C26 0.0213(13) 0.0260(12) 0.0249(14) -0.0006(11) -0.0006(11) 0.0022(10)
C27 0.0307(17) 0.0352(15) 0.0310(16) 0.0000(13) -0.0057(14) 0.0056(12)
C28 0.0218(14) 0.0253(12) 0.0265(15) 0.0044(11) 0.0014(12) 0.0044(11)
C29 0.0259(15) 0.0290(13) 0.0318(16) 0.0045(11) 0.0016(13) 0.0034(11)
C30 0.0279(16) 0.0308(14) 0.0458(19) 0.0090(14) -0.0049(15) -0.0028(12)
C31 0.048(2) 0.0297(14) 0.0368(18) -0.0002(13) -0.0130(17) -0.0064(14)
C32 0.049(2) 0.0358(16) 0.0353(17) -0.0085(14) 0.0040(17) -0.0010(15)
C33 0.0342(17) 0.0323(15) 0.0300(16) -0.0015(12) 0.0051(14) -0.0040(12)

loop_
_atom_type_symbol
_atom_type_description
_atom_type_scat_dispersion_real
_atom_type_scat_dispersion_imag
_atom_type_scat_source
C C 0.0033 0.0016 'International Tables Vol C Tables 4.2.6.8 and 6.1.1.4'
H H 0.0000 0.0000 'International Tables Vol C Tables 4.2.6.8 and 6.1.1.4'
N N 0.0061 0.0033 'International Tables Vol C Tables 4.2.6.8 and 6.1.1.4'
P P 0.1023 0.0942 'International Tables Vol C Tables 4.2.6.8 and 6.1.1.4'
Cl Cl 0.1484 0.1585 'International Tables Vol C Tables 4.2.6.8 and 6.1.1.4'
Pd Pd -0.9988 1.0072 'International Tables Vol C Tables 4.2.6.8 and 6.1.1.4'

loop_
_geom_angle_atom_site_label_1
_geom_angle_atom_site_label_2
_geom_angle_atom_site_label_3
_geom_angle
N9 Pd1 P2 89.35(6)
N9 Pd1 Cl1 178.39(6)
P2 Pd1 Cl1 89.04(2)
N9 Pd1 Cl2 91.37(6)
P2 Pd1 Cl2 175.78(3)
Cl1 Pd1 Cl2 90.23(2)
N9 Pd1 P1 31.10(6)
P2 Pd1 P1 65.02(2)
Cl1 Pd1 P1 147.62(2)
Cl2 Pd1 P1 114.17(2)
N9 P1 C8 108.33(12)
N9 P1 C2 114.56(12)
C8 P1 C2 109.49(12)
N9 P1 C1 108.59(12)
C8 P1 C1 108.51(13)
C2 P1 C1 107.22(12)
N9 P1 Pd1 42.49(8)
C8 P1 Pd1 86.43(9)
C2 P1 Pd1 156.68(9)
C1 P1 Pd1 82.37(8)
C14 P2 C20 106.22(13)
C14 P2 C1 102.92(13)
C20 P2 C1 104.70(13)
C14 P2 Pd1 115.35(9)
C20 P2 Pd1 119.71(9)
C1 P2 Pd1 106.14(8)
C26 N9 P1 119.21(17)
C26 N9 Pd1 121.03(16)
P1 N9 Pd1 106.41(11)
P1 C1 P2 104.14(12)
C7 C2 C3 119.5(3)
C7 C2 P1 120.8(2)
C3 C2 P1 119.7(2)
C4 C3 C2 119.8(3)
C5 C4 C3 120.0(3)
C6 C5 C4 120.0(3)
C5 C6 C7 120.7(3)
C6 C7 C2 120.0(3)
C9 C8 C13 120.2(2)
C9 C8 P1 119.2(2)
C13 C8 P1 120.6(2)
C8 C9 C10 119.5(3)
C11 C10 C9 120.3(3)
C10 C11 C12 120.0(3)
C11 C12 C13 120.5(3)
C12 C13 C8 119.5(3)
C15 C14 C19 119.4(3)
C15 C14 P2 121.2(2)
C19 C14 P2 119.2(2)
C16 C15 C14 120.0(3)
C17 C16 C15 120.2(3)
C16 C17 C18 120.9(3)
C17 C18 C19 120.0(3)
C18 C19 C14 119.4(3)
C25 C20 C21 119.0(2)
C25 C20 P2 121.9(2)
C21 C20 P2 119.0(2)
C22 C21 C20 120.5(3)
C21 C22 C23 120.5(3)
C22 C23 C24 119.6(3)
C23 C24 C25 120.5(3)
C24 C25 C20 119.9(3)
N9 C26 C27 110.8(2)
N9 C26 C28 113.6(2)
C27 C26 C28 112.1(2)
C29 C28 C33 118.4(3)
C29 C28 C26 121.8(3)
C33 C28 C26 119.8(3)
C30 C29 C28 121.0(3)
C31 C30 C29 120.1(3)
C30 C31 C32 120.1(3)
C33 C32 C31 119.7(3)
C32 C33 C28 120.6(3)

loop_
_geom_bond_atom_site_label_1
_geom_bond_atom_site_label_2
_geom_bond_distance
Pd1 N9 2.094(2)
Pd1 P2 2.2425(6)
Pd1 Cl1 2.3265(6)
Pd1 Cl2 2.3687(7)
Pd1 P1 2.9742(7)
P1 N9 1.601(2)
P1 C8 1.799(3)
P1 C2 1.805(3)
P1 C1 1.805(3)
P2 C14 1.813(3)
P2 C20 1.820(3)
P2 C1 1.834(2)
N9 C26 1.499(3)
C2 C7 1.388(4)
C2 C3 1.398(4)
C3 C4 1.389(4)
C4 C5 1.383(4)
C5 C6 1.379(4)
C6 C7 1.380(4)
C8 C9 1.391(4)
C8 C13 1.393(4)
C9 C10 1.393(4)
C10 C11 1.379(4)
C11 C12 1.384(5)
C12 C13 1.385(4)
C14 C15 1.392(4)
C14 C19 1.401(4)
C15 C16 1.381(4)
C16 C17 1.360(5)
C17 C18 1.382(5)
C18 C19 1.383(4)
C20 C25 1.385(4)
C20 C21 1.399(4)
C21 C22 1.369(4)
C22 C23 1.377(4)
C23 C24 1.383(4)
C24 C25 1.385(4)
C26 C27 1.508(4)
C26 C28 1.525(4)
C28 C29 1.386(4)
C28 C33 1.398(4)
C29 C30 1.383(4)
C30 C31 1.375(5)
C31 C32 1.388(5)
C32 C33 1.388(4)
